data_7158090
loop_
_publ_author_name
'Zhuge, Juanping'
'Jiang, Ziyang'
'Jiang, Wei'
'Histand, Gary'
'Lin, Dongen'

_publ_section_title
;
 Iodine-catalyzed oxidative functionalization of purines with (thio)ethers
 or methylarenes for the synthesis of purin-8-one analogues.
;
_journal_issue 23
_journal_name_full 'Organic &amp; biomolecular chemistry'
_journal_page_first 5121
_journal_page_last 5126
_journal_paper_doi 10.1039/d1ob00118c
_journal_volume 19
_journal_year 2021
_chemical_formula_moiety 'C20 H17 Cl N4 O2'
_chemical_formula_sum 'C20 H17 Cl N4 O2'
_chemical_formula_weight 380.83
_space_group_crystal_system monoclinic
_space_group_IT_number 14
_space_group_name_Hall '-P 2ybc'
_space_group_name_H-M_alt 'P 1 21/c 1'
_atom_sites_solution_hydrogens geom
_atom_sites_solution_primary dual
_audit_creation_date 2020-10-07
_audit_creation_method
;
Olex2 1.3-alpha
(compiled 2020.09.11 svn.r3730fd0d for OlexSys, GUI svn.r6159)
;
_audit_update_record
;
2020-10-28 deposited with the CCDC.	2021-03-22 downloaded from the CCDC.
;
_cell_angle_alpha 90
_cell_angle_beta 101.100(8)
_cell_angle_gamma 90
_cell_formula_units_Z 4
_cell_length_a 14.3648(11)
_cell_length_b 14.4679(12)
_cell_length_c 8.6646(7)
_cell_measurement_reflns_used 3871
_cell_measurement_temperature 99.99(10)
_cell_measurement_theta_max 29.2220
_cell_measurement_theta_min 2.9040
_cell_volume 1767.1(3)
_computing_cell_refinement 'CrysAlisPro 1.171.38.43f (Rigaku OD, 2015)'
_computing_data_collection 'CrysAlisPro 1.171.38.43f (Rigaku OD, 2015)'
_computing_data_reduction 'CrysAlisPro 1.171.38.43f (Rigaku OD, 2015)'
_computing_molecular_graphics 'Olex2 1.3-alpha (Dolomanov et al., 2009)'
_computing_publication_material 'Olex2 1.3-alpha (Dolomanov et al., 2009)'
_computing_structure_refinement 'SHELXL 2018/3 (Sheldrick, 2015)'
_computing_structure_solution 'SHELXT  (Sheldrick, 2015)'
_diffrn_ambient_environment N~2~
_diffrn_ambient_temperature 99.99(10)
_diffrn_detector 'CCD plate'
_diffrn_detector_area_resol_mean 5.2684
_diffrn_detector_type AtlasS2
_diffrn_measured_fraction_theta_full 1.000
_diffrn_measured_fraction_theta_max 1.000
_diffrn_measurement_details
;
List of Runs (angles in degrees, time in seconds):

  # Type    Start    End  Width  t~exp~   \w     \q     \k     \f   Frames
#--------------------------------------------------------------------------
  1  \w    -36.00  15.00   1.00    3.00    --  -11.27  57.00-150.00   51
  2  \w     36.00  62.00   1.00    3.00    --  -11.27  57.00-150.00   26
  3  \w     -6.00  30.00   1.00    3.00    --  -11.27 -99.00-180.00   36
  4  \w    -86.00  -2.00   1.00    3.00    --  -11.27 -37.00  60.00   84
;
_diffrn_measurement_device 'four-circle diffractometer'
_diffrn_measurement_device_type 'SuperNova, Dual, Cu at zero, AtlasS2'
_diffrn_measurement_method '\w scans'
_diffrn_orient_matrix_type 'CrysAlisPro convention (1999,Acta A55,543-557)'
_diffrn_orient_matrix_UB_11 -0.0183205000
_diffrn_orient_matrix_UB_12 -0.0442651000
_diffrn_orient_matrix_UB_13 -0.0244797000
_diffrn_orient_matrix_UB_21 -0.0427528000
_diffrn_orient_matrix_UB_22 0.0207874000
_diffrn_orient_matrix_UB_23 -0.0394063000
_diffrn_orient_matrix_UB_31 0.0191831000
_diffrn_orient_matrix_UB_32 0.0039087000
_diffrn_orient_matrix_UB_33 -0.0692652000
_diffrn_radiation_monochromator mirror
_diffrn_radiation_probe x-ray
_diffrn_radiation_type 'Mo K\a'
_diffrn_radiation_wavelength 0.71073
_diffrn_reflns_av_R_equivalents 0.0285
_diffrn_reflns_av_unetI/netI 0.0394
_diffrn_reflns_Laue_measured_fraction_full 1.000
_diffrn_reflns_Laue_measured_fraction_max 1.000
_diffrn_reflns_limit_h_max 16
_diffrn_reflns_limit_h_min -17
_diffrn_reflns_limit_k_max 17
_diffrn_reflns_limit_k_min -17
_diffrn_reflns_limit_l_max 10
_diffrn_reflns_limit_l_min -8
_diffrn_reflns_number 7572
_diffrn_reflns_point_group_measured_fraction_full 1.000
_diffrn_reflns_point_group_measured_fraction_max 1.000
_diffrn_reflns_theta_full 24.996
_diffrn_reflns_theta_max 24.996
_diffrn_reflns_theta_min 2.017
_diffrn_source 'micro-focus sealed X-ray tube'
_diffrn_source_type 'SuperNova (Mo) X-ray Source'
_exptl_absorpt_coefficient_mu 0.240
_exptl_absorpt_correction_T_max 1.00000
_exptl_absorpt_correction_T_min 0.37248
_exptl_absorpt_correction_type multi-scan
_exptl_absorpt_process_details
;
CrysAlisPro 1.171.38.43f (Rigaku Oxford Diffraction, 2015)
Empirical absorption correction using spherical harmonics,
 implemented in SCALE3 ABSPACK scaling algorithm.
;
_exptl_crystal_colour colourless
_exptl_crystal_colour_primary colourless
_exptl_crystal_density_diffrn 1.431
_exptl_crystal_description block
_exptl_crystal_F_000 792
_exptl_crystal_size_max 0.14
_exptl_crystal_size_mid 0.13
_exptl_crystal_size_min 0.12
_refine_diff_density_max 0.270
_refine_diff_density_min -0.271
_refine_diff_density_rms 0.045
_refine_ls_extinction_method none
_refine_ls_goodness_of_fit_ref 1.068
_refine_ls_hydrogen_treatment constr
_refine_ls_matrix_type full
_refine_ls_number_parameters 245
_refine_ls_number_reflns 3103
_refine_ls_number_restraints 0
_refine_ls_restrained_S_all 1.068
_refine_ls_R_factor_all 0.0441
_refine_ls_R_factor_gt 0.0366
_refine_ls_shift/su_max 0.001
_refine_ls_shift/su_mean 0.000
_refine_ls_structure_factor_coef Fsqd
_refine_ls_weighting_details 'w=1/[\s^2^(Fo^2^)+(0.0393P)^2^+0.4067P] where P=(Fo^2^+2Fc^2^)/3'
_refine_ls_weighting_scheme calc
_refine_ls_wR_factor_gt 0.0855
_refine_ls_wR_factor_ref 0.0903
_reflns_Friedel_coverage 0.000
_reflns_number_gt 2672
_reflns_number_total 3103
_reflns_threshold_expression 'I > 2\s(I)'
_cod_data_source_file d1ob00118c2.cif
_cod_data_source_block 3-2_1007
_cod_depositor_comments 'Adding full bibliography for 7158090.cif.'
_cod_original_cell_volume 1767.1(2)
_cod_database_code 7158090
_shelx_shelxl_version_number 2018/3
_shelx_space_group_comment
;
The symmetry employed for this shelxl refinement is uniquely defined
by the following loop, which should always be used as a source of
symmetry information in preference to the above space-group names.
They are only intended as comments.
;
_reflns_odcompleteness_completeness 99.95
_reflns_odcompleteness_iscentric 1
_reflns_odcompleteness_theta 26.32
_olex2_refinement_description
;
1. Fixed Uiso
 At 1.2 times of:
  All C(H) groups, All C(H,H) groups
 At 1.5 times of:
  All C(H,H,H) groups
2.a Secondary CH2 refined with riding coordinates:
 C7(H7A,H7B), C13(H13A,H13B)
2.b Aromatic/amide H refined with riding coordinates:
 C2(H2), C3(H3), C4(H4), C5(H5), C6(H6), C10(H10), C15(H15), C16(H16),
 C18(H18), C19(H19)
2.c Idealised Me refined as rotating group:
 C20(H20A,H20B,H20C)
;
_olex2_submission_special_instructions 'No special instructions were received'
_oxdiff_exptl_absorpt_empirical_details
;
Empirical correction (ABSPACK) includes:
- Absorption correction using spherical harmonics
- Frame scaling
;
_oxdiff_exptl_absorpt_empirical_full_max 1.942
_oxdiff_exptl_absorpt_empirical_full_min 0.449

loop_
_space_group_symop_operation_xyz
'x, y, z'
'-x, y+1/2, -z+1/2'
'-x, -y, -z'
'x, -y-1/2, z-1/2'

loop_
_atom_site_label
_atom_site_type_symbol
_atom_site_fract_x
_atom_site_fract_y
_atom_site_fract_z
_atom_site_U_iso_or_equiv
_atom_site_adp_type
_atom_site_occupancy
_atom_site_site_symmetry_order
_atom_site_calc_flag
_atom_site_refinement_flags_posn
_atom_site_refinement_flags_adp
_atom_site_refinement_flags_occupancy
_atom_site_disorder_assembly
_atom_site_disorder_group
Cl1 Cl 0.50932(3) 0.73937(3) 0.94742(6) 0.03309(15) Uani 1 1 d . . . . .
O1 O 0.23077(8) 0.46971(9) 0.99269(14) 0.0320(3) Uani 1 1 d . . . . .
O2 O 0.01647(8) 0.40287(10) 0.22448(14) 0.0339(3) Uani 1 1 d . . . . .
N1 N 0.35036(9) 0.57401(10) 0.96739(15) 0.0202(3) Uani 1 1 d . . . . .
N2 N 0.34035(9) 0.44174(10) 0.83188(15) 0.0203(3) Uani 1 1 d . . . . .
N3 N 0.47218(10) 0.46450(11) 0.70185(15) 0.0256(3) Uani 1 1 d . . . . .
N4 N 0.55332(10) 0.60936(11) 0.76446(16) 0.0273(4) Uani 1 1 d . . . . .
C1 C 0.26587(11) 0.72312(12) 0.98281(18) 0.0215(4) Uani 1 1 d . . . . .
C2 C 0.28596(13) 0.81464(13) 1.0239(2) 0.0301(4) Uani 1 1 d . . . . .
H2 H 0.338395 0.828461 1.101523 0.036 Uiso 1 1 calc R U . . .
C3 C 0.22948(13) 0.88576(13) 0.9516(2) 0.0324(4) Uani 1 1 d . . . . .
H3 H 0.243478 0.946681 0.981620 0.039 Uiso 1 1 calc R U . . .
C4 C 0.15221(13) 0.86599(13) 0.8345(2) 0.0301(4) Uani 1 1 d . . . . .
H4 H 0.114299 0.913527 0.784780 0.036 Uiso 1 1 calc R U . . .
C5 C 0.13165(12) 0.77544(14) 0.7919(2) 0.0304(4) Uani 1 1 d . . . . .
H5 H 0.079695 0.762024 0.713019 0.036 Uiso 1 1 calc R U . . .
C6 C 0.18776(11) 0.70414(13) 0.86549(19) 0.0259(4) Uani 1 1 d . . . . .
H6 H 0.172992 0.643255 0.836132 0.031 Uiso 1 1 calc R U . . .
C7 C 0.32425(12) 0.64614(13) 1.07014(19) 0.0247(4) Uani 1 1 d . . . . .
H7A H 0.381727 0.672205 1.132017 0.030 Uiso 1 1 calc R U . . .
H7B H 0.288710 0.618081 1.142436 0.030 Uiso 1 1 calc R U . . .
C8 C 0.42159(11) 0.57401(12) 0.88104(17) 0.0180(4) Uani 1 1 d . . . . .
C9 C 0.41489(11) 0.49054(12) 0.79671(17) 0.0197(4) Uani 1 1 d . . . . .
C10 C 0.53976(12) 0.52747(14) 0.6934(2) 0.0291(4) Uani 1 1 d . . . . .
H10 H 0.582607 0.511871 0.629731 0.035 Uiso 1 1 calc R U . . .
C11 C 0.49321(11) 0.63229(12) 0.85845(18) 0.0214(4) Uani 1 1 d . . . . .
C12 C 0.29864(12) 0.49249(12) 0.93748(18) 0.0230(4) Uani 1 1 d . . . . .
C13 C 0.30287(12) 0.35257(12) 0.7661(2) 0.0264(4) Uani 1 1 d . . . . .
H13A H 0.275908 0.319474 0.844386 0.032 Uiso 1 1 calc R U . . .
H13B H 0.354602 0.315746 0.741747 0.032 Uiso 1 1 calc R U . . .
C14 C 0.22777(12) 0.36385(11) 0.61875(19) 0.0223(4) Uani 1 1 d . . . . .
C15 C 0.25036(12) 0.35816(12) 0.4716(2) 0.0241(4) Uani 1 1 d . . . . .
H15 H 0.312785 0.346101 0.463248 0.029 Uiso 1 1 calc R U . . .
C16 C 0.18238(12) 0.36994(12) 0.3351(2) 0.0239(4) Uani 1 1 d . . . . .
H16 H 0.198999 0.365797 0.236767 0.029 Uiso 1 1 calc R U . . .
C17 C 0.08954(12) 0.38796(12) 0.3483(2) 0.0246(4) Uani 1 1 d . . . . .
C18 C 0.06574(12) 0.39341(14) 0.4961(2) 0.0311(4) Uani 1 1 d . . . . .
H18 H 0.003360 0.405240 0.505055 0.037 Uiso 1 1 calc R U . . .
C19 C 0.13416(13) 0.38137(14) 0.6291(2) 0.0309(4) Uani 1 1 d . . . . .
H19 H 0.117514 0.385004 0.727459 0.037 Uiso 1 1 calc R U . . .
C20 C 0.03327(14) 0.38322(16) 0.0707(2) 0.0405(5) Uani 1 1 d . . . . .
H20A H -0.024626 0.390697 -0.004773 0.061 Uiso 1 1 calc R U . . .
H20B H 0.055407 0.320786 0.067199 0.061 Uiso 1 1 calc R U . . .
H20C H 0.080331 0.424957 0.046252 0.061 Uiso 1 1 calc R U . . .

loop_
_atom_site_aniso_label
_atom_site_aniso_U_11
_atom_site_aniso_U_22
_atom_site_aniso_U_33
_atom_site_aniso_U_23
_atom_site_aniso_U_13
_atom_site_aniso_U_12
Cl1 0.0248(2) 0.0245(3) 0.0467(3) -0.0025(2) -0.0012(2) -0.00708(19)
O1 0.0282(7) 0.0383(8) 0.0304(6) 0.0031(6) 0.0076(6) -0.0080(6)
O2 0.0226(6) 0.0470(9) 0.0280(6) 0.0021(6) -0.0054(5) -0.0035(6)
N1 0.0198(7) 0.0224(8) 0.0178(7) -0.0003(6) 0.0021(6) -0.0013(6)
N2 0.0213(7) 0.0189(8) 0.0188(7) 0.0014(6) -0.0009(6) -0.0025(6)
N3 0.0249(7) 0.0325(9) 0.0184(7) 0.0011(7) 0.0016(6) 0.0015(7)
N4 0.0209(7) 0.0362(10) 0.0235(7) 0.0066(7) 0.0013(6) -0.0009(7)
C1 0.0214(8) 0.0277(10) 0.0165(8) -0.0034(7) 0.0061(7) -0.0013(7)
C2 0.0315(9) 0.0316(11) 0.0246(9) -0.0096(9) -0.0010(8) -0.0019(9)
C3 0.0399(11) 0.0241(10) 0.0339(10) -0.0073(9) 0.0093(9) -0.0011(9)
C4 0.0307(10) 0.0294(11) 0.0317(9) 0.0047(9) 0.0102(8) 0.0055(8)
C5 0.0210(9) 0.0353(11) 0.0320(9) 0.0020(9) -0.0020(8) -0.0007(8)
C6 0.0231(9) 0.0255(10) 0.0279(9) -0.0031(8) 0.0023(7) -0.0047(8)
C7 0.0258(9) 0.0298(10) 0.0171(8) -0.0042(8) 0.0005(7) -0.0006(8)
C8 0.0169(8) 0.0214(9) 0.0128(7) 0.0050(7) -0.0043(6) 0.0007(7)
C9 0.0199(8) 0.0228(9) 0.0135(7) 0.0042(7) -0.0044(7) 0.0007(7)
C10 0.0248(9) 0.0411(12) 0.0215(8) 0.0024(9) 0.0046(7) 0.0023(9)
C11 0.0179(8) 0.0219(10) 0.0200(8) 0.0061(7) -0.0070(7) -0.0012(7)
C12 0.0208(9) 0.0271(10) 0.0190(8) 0.0044(8) -0.0011(7) -0.0024(8)
C13 0.0294(9) 0.0191(9) 0.0272(9) 0.0023(8) -0.0034(8) -0.0030(8)
C14 0.0248(9) 0.0158(9) 0.0245(9) 0.0007(7) 0.0000(7) -0.0039(7)
C15 0.0195(8) 0.0203(9) 0.0308(9) -0.0035(8) 0.0005(7) 0.0008(7)
C16 0.0247(9) 0.0242(10) 0.0223(8) -0.0032(8) 0.0035(7) -0.0028(8)
C17 0.0207(9) 0.0225(10) 0.0274(9) 0.0000(8) -0.0036(7) -0.0045(7)
C18 0.0175(9) 0.0411(12) 0.0349(10) -0.0028(9) 0.0057(8) -0.0027(8)
C19 0.0289(10) 0.0395(12) 0.0249(9) -0.0011(9) 0.0064(8) -0.0062(9)
C20 0.0332(10) 0.0598(15) 0.0245(9) 0.0040(10) -0.0047(8) -0.0123(10)

loop_
_atom_type_symbol
_atom_type_description
_atom_type_scat_dispersion_real
_atom_type_scat_dispersion_imag
_atom_type_scat_source
C C 0.0033 0.0016 'International Tables Vol C Tables 4.2.6.8 and 6.1.1.4'
H H 0.0000 0.0000 'International Tables Vol C Tables 4.2.6.8 and 6.1.1.4'
Cl Cl 0.1484 0.1585 'International Tables Vol C Tables 4.2.6.8 and 6.1.1.4'
N N 0.0061 0.0033 'International Tables Vol C Tables 4.2.6.8 and 6.1.1.4'
O O 0.0106 0.0060 'International Tables Vol C Tables 4.2.6.8 and 6.1.1.4'

loop_
_geom_angle_atom_site_label_1
_geom_angle_atom_site_label_2
_geom_angle_atom_site_label_3
_geom_angle
_geom_angle_site_symmetry_1
_geom_angle_site_symmetry_3
_geom_angle_publ_flag
C17 O2 C20 117.33(14) . . ?
C8 N1 C7 129.24(14) . . ?
C8 N1 C12 108.92(13) . . ?
C12 N1 C7 121.76(14) . . ?
C9 N2 C12 109.18(14) . . ?
C9 N2 C13 127.72(14) . . ?
C12 N2 C13 123.02(14) . . ?
C9 N3 C10 112.49(15) . . ?
C10 N4 C11 116.60(15) . . ?
C2 C1 C6 118.39(16) . . ?
C2 C1 C7 120.56(15) . . ?
C6 C1 C7 120.96(16) . . ?
C1 C2 H2 119.4 . . ?
C3 C2 C1 121.27(16) . . ?
C3 C2 H2 119.4 . . ?
C2 C3 H3 120.1 . . ?
C4 C3 C2 119.78(18) . . ?
C4 C3 H3 120.1 . . ?
C3 C4 H4 120.2 . . ?
C5 C4 C3 119.62(17) . . ?
C5 C4 H4 120.2 . . ?
C4 C5 H5 119.7 . . ?
C4 C5 C6 120.55(17) . . ?
C6 C5 H5 119.7 . . ?
C1 C6 H6 119.8 . . ?
C5 C6 C1 120.39(17) . . ?
C5 C6 H6 119.8 . . ?
N1 C7 C1 113.80(13) . . ?
N1 C7 H7A 108.8 . . ?
N1 C7 H7B 108.8 . . ?
C1 C7 H7A 108.8 . . ?
C1 C7 H7B 108.8 . . ?
H7A C7 H7B 107.7 . . ?
N1 C8 C9 107.37(14) . . ?
C11 C8 N1 137.05(16) . . ?
C11 C8 C9 115.58(15) . . ?
N2 C9 C8 107.85(14) . . ?
N3 C9 N2 126.80(16) . . ?
N3 C9 C8 125.35(15) . . ?
N3 C10 H10 115.8 . . ?
N4 C10 N3 128.37(16) . . ?
N4 C10 H10 115.8 . . ?
N4 C11 Cl1 116.59(12) . . ?
N4 C11 C8 121.58(16) . . ?
C8 C11 Cl1 121.82(13) . . ?
O1 C12 N1 126.76(16) . . ?
O1 C12 N2 126.56(16) . . ?
N1 C12 N2 106.68(14) . . ?
N2 C13 H13A 109.1 . . ?
N2 C13 H13B 109.1 . . ?
N2 C13 C14 112.40(14) . . ?
H13A C13 H13B 107.9 . . ?
C14 C13 H13A 109.1 . . ?
C14 C13 H13B 109.1 . . ?
C15 C14 C13 121.18(15) . . ?
C15 C14 C19 118.32(15) . . ?
C19 C14 C13 120.49(16) . . ?
C14 C15 H15 119.1 . . ?
C14 C15 C16 121.84(16) . . ?
C16 C15 H15 119.1 . . ?
C15 C16 H16 120.6 . . ?
C17 C16 C15 118.83(16) . . ?
C17 C16 H16 120.6 . . ?
O2 C17 C16 124.86(15) . . ?
O2 C17 C18 115.25(15) . . ?
C16 C17 C18 119.88(15) . . ?
C17 C18 H18 119.9 . . ?
C19 C18 C17 120.15(16) . . ?
C19 C18 H18 119.9 . . ?
C14 C19 H19 119.5 . . ?
C18 C19 C14 120.97(16) . . ?
C18 C19 H19 119.5 . . ?
O2 C20 H20A 109.5 . . ?
O2 C20 H20B 109.5 . . ?
O2 C20 H20C 109.5 . . ?
H20A C20 H20B 109.5 . . ?
H20A C20 H20C 109.5 . . ?
H20B C20 H20C 109.5 . . ?

loop_
_geom_bond_atom_site_label_1
_geom_bond_atom_site_label_2
_geom_bond_distance
_geom_bond_site_symmetry_2
_geom_bond_publ_flag
Cl1 C11 1.7260(18) . ?
O1 C12 1.211(2) . ?
O2 C17 1.366(2) . ?
O2 C20 1.428(2) . ?
N1 C7 1.467(2) . ?
N1 C8 1.379(2) . ?
N1 C12 1.391(2) . ?
N2 C9 1.365(2) . ?
N2 C12 1.395(2) . ?
N2 C13 1.470(2) . ?
N3 C9 1.325(2) . ?
N3 C10 1.344(2) . ?
N4 C10 1.332(2) . ?
N4 C11 1.338(2) . ?
C1 C2 1.387(3) . ?
C1 C6 1.389(2) . ?
C1 C7 1.507(2) . ?
C2 H2 0.9300 . ?
C2 C3 1.383(3) . ?
C3 H3 0.9300 . ?
C3 C4 1.382(3) . ?
C4 H4 0.9300 . ?
C4 C5 1.378(3) . ?
C5 H5 0.9300 . ?
C5 C6 1.387(3) . ?
C6 H6 0.9300 . ?
C7 H7A 0.9700 . ?
C7 H7B 0.9700 . ?
C8 C9 1.405(2) . ?
C8 C11 1.373(2) . ?
C10 H10 0.9300 . ?
C13 H13A 0.9700 . ?
C13 H13B 0.9700 . ?
C13 C14 1.513(2) . ?
C14 C15 1.377(2) . ?
C14 C19 1.388(2) . ?
C15 H15 0.9300 . ?
C15 C16 1.392(2) . ?
C16 H16 0.9300 . ?
C16 C17 1.385(2) . ?
C17 C18 1.390(2) . ?
C18 H18 0.9300 . ?
C18 C19 1.374(3) . ?
C19 H19 0.9300 . ?
C20 H20A 0.9600 . ?
C20 H20B 0.9600 . ?
C20 H20C 0.9600 . ?

loop_
_geom_torsion_atom_site_label_1
_geom_torsion_atom_site_label_2
_geom_torsion_atom_site_label_3
_geom_torsion_atom_site_label_4
_geom_torsion
_geom_torsion_site_symmetry_1
_geom_torsion_site_symmetry_2
_geom_torsion_site_symmetry_3
_geom_torsion_site_symmetry_4
_geom_torsion_publ_flag
O2 C17 C18 C19 -178.73(17) . . . . ?
N1 C8 C9 N2 0.28(17) . . . . ?
N1 C8 C9 N3 -178.97(14) . . . . ?
N1 C8 C11 Cl1 -2.1(3) . . . . ?
N1 C8 C11 N4 178.81(16) . . . . ?
N2 C13 C14 C15 95.83(19) . . . . ?
N2 C13 C14 C19 -83.4(2) . . . . ?
C1 C2 C3 C4 -0.9(3) . . . . ?
C2 C1 C6 C5 0.0(2) . . . . ?
C2 C1 C7 N1 -135.81(16) . . . . ?
C2 C3 C4 C5 0.6(3) . . . . ?
C3 C4 C5 C6 0.1(3) . . . . ?
C4 C5 C6 C1 -0.4(3) . . . . ?
C6 C1 C2 C3 0.6(3) . . . . ?
C6 C1 C7 N1 47.7(2) . . . . ?
C7 N1 C8 C9 -177.48(14) . . . . ?
C7 N1 C8 C11 2.4(3) . . . . ?
C7 N1 C12 O1 -2.4(2) . . . . ?
C7 N1 C12 N2 177.82(13) . . . . ?
C7 C1 C2 C3 -175.91(16) . . . . ?
C7 C1 C6 C5 176.53(15) . . . . ?
C8 N1 C7 C1 79.6(2) . . . . ?
C8 N1 C12 O1 -179.60(15) . . . . ?
C8 N1 C12 N2 0.63(17) . . . . ?
C9 N2 C12 O1 179.78(16) . . . . ?
C9 N2 C12 N1 -0.46(17) . . . . ?
C9 N2 C13 C14 -88.85(19) . . . . ?
C9 N3 C10 N4 -1.2(2) . . . . ?
C9 C8 C11 Cl1 177.77(11) . . . . ?
C9 C8 C11 N4 -1.3(2) . . . . ?
C10 N3 C9 N2 -179.08(15) . . . . ?
C10 N3 C9 C8 0.0(2) . . . . ?
C10 N4 C11 Cl1 -178.75(12) . . . . ?
C10 N4 C11 C8 0.4(2) . . . . ?
C11 N4 C10 N3 1.0(3) . . . . ?
C11 C8 C9 N2 -179.63(13) . . . . ?
C11 C8 C9 N3 1.1(2) . . . . ?
C12 N1 C7 C1 -97.01(18) . . . . ?
C12 N1 C8 C9 -0.57(17) . . . . ?
C12 N1 C8 C11 179.31(18) . . . . ?
C12 N2 C9 N3 179.35(14) . . . . ?
C12 N2 C9 C8 0.11(17) . . . . ?
C12 N2 C13 C14 87.22(19) . . . . ?
C13 N2 C9 N3 -4.1(3) . . . . ?
C13 N2 C9 C8 176.62(14) . . . . ?
C13 N2 C12 O1 3.1(3) . . . . ?
C13 N2 C12 N1 -177.17(13) . . . . ?
C13 C14 C15 C16 -178.88(16) . . . . ?
C13 C14 C19 C18 178.79(17) . . . . ?
C14 C15 C16 C17 0.1(3) . . . . ?
C15 C14 C19 C18 -0.5(3) . . . . ?
C15 C16 C17 O2 178.53(16) . . . . ?
C15 C16 C17 C18 -0.4(3) . . . . ?
C16 C17 C18 C19 0.3(3) . . . . ?
C17 C18 C19 C14 0.1(3) . . . . ?
C19 C14 C15 C16 0.4(3) . . . . ?
C20 O2 C17 C16 11.1(3) . . . . ?
C20 O2 C17 C18 -169.95(17) . . . . ?
